data_2310485
loop_
_publ_author_name
'Siegel, S.'
'Hoekstra, H.R.'
'Sherry, E.'

_publ_section_title
;
 The Crystal Structure of High-Pressure U O3
;
_journal_name_full 'Acta Crystallographica (1,1948-23,1967)'
_journal_page_first 292
_journal_page_last 295
_journal_volume 20
_journal_year 1966
_chemical_formula_sum 'O3 U'
_chemical_name_systematic 'U O3'
_space_group_IT_number 19
_symmetry_space_group_name_Hall 'P 2ac 2ab'
_symmetry_space_group_name_H-M 'P 21 21 21'
_cell_angle_alpha 90
_cell_angle_beta 90
_cell_angle_gamma 90
_cell_formula_units_Z 4
_cell_length_a 7.511
_cell_length_b 5.466
_cell_length_c 5.224
_cell_volume 214.472
_citation_journal_id_ASTM ACCRA9
_cod_data_source_file Siegel_ACCRA9_1966_1101.cif
_cod_data_source_block O3U1
_cod_original_formula_sum 'O3 U1'
_cod_database_code 2310485

loop_
_symmetry_equiv_pos_as_xyz
x,y,z
-x+1/2,-y,z+1/2
x+1/2,-y+1/2,-z
-x,y+1/2,-z+1/2

loop_
_atom_site_label
_atom_site_type_symbol
_atom_site_fract_x
_atom_site_fract_y
_atom_site_fract_z
_atom_site_occupancy
_atom_site_U_iso_or_equiv
O2 O-2 0.1604 0.3872 0.2124 1 0.0
O1 O-2 0.4947 0.1263 0.3284 1 0.0
U1 U+6 0.06991 0.13289 0.03502 1 0.0
O3 O-2 0.6735 0.6176 0.6654 1 0.0
